data_1535495
loop_
_publ_author_name
'Mootz, D.'
'Ruetter, H.'

_publ_section_title
;
 Hydrate schwacher und starker Basen. VII: Zum System
 Caesiumhydroxid-Wasser: Die Kristallstrukturen von CsOH*2H2O und
 CsOH*3H2O
;
_journal_name_full 'Zeitschrift fuer Anorganische und Allgemeine Chemie'
_journal_page_first 123
_journal_page_last 130
_journal_volume 608
_journal_year 1992
_chemical_formula_sum 'Cs H7 O4'
_chemical_name_systematic 'Cs O H (H2 O)3'
_space_group_IT_number 14
_symmetry_space_group_name_Hall '-P 2yn'
_symmetry_space_group_name_H-M 'P 1 21/n 1'
_cell_angle_alpha 90
_cell_angle_beta 96.57
_cell_angle_gamma 90
_cell_formula_units_Z 4
_cell_length_a 8.637
_cell_length_b 5.984
_cell_length_c 10.061
_cell_volume 516.576
_citation_journal_id_ASTM ZAACAB
_cod_data_source_file Mootz_ZAACAB_1992_93.cif
_cod_data_source_block H7Cs1O4
_cod_original_cell_volume 516.5759
_cod_original_sg_symbol_Hall '-P 2ybc (x-z,y,z)'
_cod_original_formula_sum 'H7 Cs1 O4'
_cod_database_code 1535495

loop_
_symmetry_equiv_pos_as_xyz
x,y,z
-x+1/2,y+1/2,-z+1/2
-x,-y,-z
x-1/2,-y-1/2,z-1/2

loop_
_atom_site_label
_atom_site_type_symbol
_atom_site_fract_x
_atom_site_fract_y
_atom_site_fract_z
_atom_site_occupancy
_atom_site_U_iso_or_equiv
H1 H+1 0.238 0.6 0.43 1 0.0
H7 H+1 0.01 0.338 0.591 1 0.0
Cs1 Cs+1 0.43719 0.34852 0.76055 1 0.0
H5 H+1 0.318 0.31 0.371 1 0.0
H3 H+1 0.432 0.847 0.586 1 0.0
H2 H+1 0.329 0.97 0.499 1 0.0
O2 O-2 0.3361 0.8629 0.5646 1 0.0
O4 O-2 0.0966 0.3005 0.603 1 0.0
O1 O-2 0.1914 0.5161 0.3885 1 0.0
O3 O-2 0.3531 0.1621 0.358 1 0.0
H4 H+1 0.343 0.112 0.281 1 0.0
H6 H+1 0.122 0.353 0.542 1 0.0
